data_1535613
loop_
_publ_author_name
'Muehle, C.'
'Nuss, J.'
'Dinnebier, R.E.'
'Jansen, M.'

_publ_section_title
;
 Ueber Kaliumtetracyanoplatinat(II), Kaliumtetracyanopalladat(II) und
 deren Monohydrate
;
_journal_name_full 'Zeitschrift fuer Anorganische und Allgemeine Chemie'
_journal_page_first 1462
_journal_page_last 1468
_journal_volume 630
_journal_year 2004
_chemical_formula_sum 'C4 K2 N4 Pt'
_chemical_name_systematic 'K2 (Pt (C N)4)'
_space_group_IT_number 56
_symmetry_space_group_name_Hall '-P 2ab 2ac'
_symmetry_space_group_name_H-M 'P c c n'
_cell_angle_alpha 90
_cell_angle_beta 90
_cell_angle_gamma 90
_cell_formula_units_Z 4
_cell_length_a 13.7011
_cell_length_b 9.0709
_cell_length_c 7.0391
_cell_volume 874.829
_citation_journal_id_ASTM ZAACAB
_cod_data_source_file Muehle_ZAACAB_2004_1513.cif
_cod_data_source_block C4K2N4Pt1
_cod_original_cell_volume 874.8286
_cod_original_formula_sum 'C4 K2 N4 Pt1'
_cod_database_code 1535613

loop_
_symmetry_equiv_pos_as_xyz
x,y,z
-x+1/2,-y+1/2,z
x+1/2,-y,-z+1/2
-x,y+1/2,-z+1/2
-x,-y,-z
x-1/2,y-1/2,-z
-x-1/2,y,z-1/2
x,-y-1/2,z-1/2

loop_
_atom_site_label
_atom_site_type_symbol
_atom_site_fract_x
_atom_site_fract_y
_atom_site_fract_z
_atom_site_occupancy
_atom_site_U_iso_or_equiv
N1 N-3 0.4675 0.3557 0.4086 1 0.0
Pt1 Pt+2 0.25 0.25 0.4086 1 0.0
C2 C+2 0.2057 0.4578 0.4086 1 0.0
K1 K+1 0.5939 0.1456 0.1976 1 0.0
N2 N-3 0.18 0.5785 0.4086 1 0.0
C1 C+2 0.3876 0.3169 0.4086 1 0.0
